data_8103763
loop_
_publ_author_name
'Kazantsev, S.S.'
'Pushcharovskii, D.Yu.'
'Maximov, B.A.'
'Molchanov, V.N.'
'Werner, S.'
'Schneider, J.'
'Sapozhnikov, A.N.'

_publ_section_title
;
 Phase transitions in solid solution series bismutocolumbite -
 stibiocolumbite (Bi - Sb) (Nb0.79 Ta0.21) O4
;
_journal_name_full 'Zeitschrift fuer Kristallographie (149,1979-)'
_journal_page_first 542
_journal_page_last 549
_journal_volume 217
_journal_year 2002
_chemical_formula_sum 'Bi0.48 Nb0.71 O4 Sb0.52 Ta0.29'
_chemical_name_systematic '(Sb0.52 Bi0.48) (Nb0.71 Ta0.29) O4'
_space_group_IT_number 52
_symmetry_space_group_name_Hall '-P 2a 2bc'
_symmetry_space_group_name_H-M 'P n n a'
_cell_angle_alpha 90
_cell_angle_beta 90
_cell_angle_gamma 90
_cell_formula_units_Z 4
_cell_length_a 5.6219
_cell_length_b 11.7861
_cell_length_c 4.9596
_cell_volume 328.624
_citation_journal_id_ASTM ZEKRDZ
_cod_data_source_file Kazantsev_ZEKRDZ_2002_1064.cif
_cod_data_source_block Bi0.48Nb0.71O4Sb0.52Ta0.29
_cod_original_cell_volume 328.6245
_cod_database_code 8103763

loop_
_symmetry_equiv_pos_as_xyz
x,y,z
-x+1/2,-y,z
x,-y+1/2,-z+1/2
-x+1/2,y+1/2,-z+1/2
-x,-y,-z
x-1/2,y,-z
-x,y-1/2,z-1/2
x-1/2,-y-1/2,z-1/2

loop_
_atom_site_label
_atom_site_type_symbol
_atom_site_fract_x
_atom_site_fract_y
_atom_site_fract_z
_atom_site_occupancy
_atom_site_U_iso_or_equiv
Ta1 Ta+5 0.367 0.75 0.25 0.29 0.0
Sb1 Sb+3 0.25 0.5 0.7859 0.52 0.0
O1 O-2 0.1436 0.695 0.518 1 0.0
Bi1 Bi+3 0.25 0.5 0.7859 0.48 0.0
O2 O-2 0.416 0.904 0.418 1 0.0
Nb1 Nb+5 0.367 0.75 0.25 0.71 0.0
